data_7227275
loop_
_publ_author_name
'Chai, Zhuo'
'Chu, Jiang'
'Qi, Yunyi'
'Tang, Mujun'
'Hou, Jinsong'
'Yang, Gaosheng'

_publ_section_title
;
 Half-Sandwich Chiral Rare-Earth Metal Complexes with Linked Tridentate
 Amido-Indenyl Ligand: Synthesis, Characterization, and Catalytic
 Properties for Intramolecular Hydroamination
;
_journal_name_full 'RSC Adv.'
_journal_paper_doi 10.1039/C6RA26537E
_journal_year 2016
_chemical_formula_sum 'C25 H44 Lu N3 Si2'
_chemical_formula_weight 617.78
_chemical_name_systematic
; 
 ? 
;
_space_group_IT_number 4
_symmetry_cell_setting monoclinic
_symmetry_space_group_name_Hall 'P 2yb'
_symmetry_space_group_name_H-M 'P 1 21 1'
_atom_sites_solution_hydrogens geom
_atom_sites_solution_primary direct
_atom_sites_solution_secondary difmap
_audit_creation_method SHELXL-97
_audit_update_record
;
2016-10-14 deposited with the CCDC.
2016-12-15 downloaded from the CCDC.
;
_cell_angle_alpha 90.00
_cell_angle_beta 98.0470(10)
_cell_angle_gamma 90.00
_cell_formula_units_Z 2
_cell_length_a 8.9592(12)
_cell_length_b 10.1194(13)
_cell_length_c 15.698(2)
_cell_measurement_reflns_used 9916
_cell_measurement_temperature 293(2)
_cell_measurement_theta_max 27.57
_cell_measurement_theta_min 2.30
_cell_volume 1409.2(3)
_computing_cell_refinement 'Bruker SMART'
_computing_data_collection 'Bruker SMART'
_computing_data_reduction 'Bruker SAINT'
_computing_molecular_graphics 'Bruker SHELXTL'
_computing_publication_material 'Bruker SHELXTL'
_computing_structure_refinement 'SHELXL-97 (Sheldrick, 1997)'
_computing_structure_solution 'SHELXS-97 (Sheldrick, 1990)'
_diffrn_ambient_temperature 293(2)
_diffrn_measured_fraction_theta_full 0.978
_diffrn_measured_fraction_theta_max 0.978
_diffrn_measurement_device_type 'CCD area detector'
_diffrn_measurement_method 'phi and omega scans'
_diffrn_radiation_monochromator graphite
_diffrn_radiation_source 'fine-focus sealed tube'
_diffrn_radiation_type MoK\a
_diffrn_radiation_wavelength 0.71073
_diffrn_reflns_av_R_equivalents 0.0248
_diffrn_reflns_av_sigmaI/netI 0.0427
_diffrn_reflns_limit_h_max 11
_diffrn_reflns_limit_h_min -11
_diffrn_reflns_limit_k_max 13
_diffrn_reflns_limit_k_min -13
_diffrn_reflns_limit_l_max 20
_diffrn_reflns_limit_l_min -20
_diffrn_reflns_number 11912
_diffrn_reflns_theta_full 27.59
_diffrn_reflns_theta_max 27.59
_diffrn_reflns_theta_min 1.31
_exptl_absorpt_coefficient_mu 3.604
_exptl_absorpt_correction_type none
_exptl_crystal_colour yellow
_exptl_crystal_density_diffrn 1.456
_exptl_crystal_density_method 'not measured'
_exptl_crystal_description block
_exptl_crystal_F_000 628
_exptl_crystal_size_max 0.23
_exptl_crystal_size_mid 0.22
_exptl_crystal_size_min 0.21
_refine_diff_density_max 0.689
_refine_diff_density_min -0.696
_refine_diff_density_rms 0.070
_refine_ls_abs_structure_details 'Flack H D (1983), Acta Cryst. A39, 876-881'
_refine_ls_abs_structure_Flack 0.021(7)
_refine_ls_extinction_method none
_refine_ls_goodness_of_fit_ref 1.021
_refine_ls_hydrogen_treatment mixed
_refine_ls_matrix_type full
_refine_ls_number_parameters 288
_refine_ls_number_reflns 5995
_refine_ls_number_restraints 1
_refine_ls_restrained_S_all 1.020
_refine_ls_R_factor_all 0.0225
_refine_ls_R_factor_gt 0.0204
_refine_ls_shift/su_max 0.001
_refine_ls_shift/su_mean 0.000
_refine_ls_structure_factor_coef Fsqd
_refine_ls_weighting_details 'calc w=1/[\s^2^(Fo^2^)+(0.0000P)^2^+0.0000P] where P=(Fo^2^+2Fc^2^)/3'
_refine_ls_weighting_scheme calc
_refine_ls_wR_factor_gt 0.0467
_refine_ls_wR_factor_ref 0.0477
_reflns_number_gt 5675
_reflns_number_total 5995
_reflns_threshold_expression >2sigma(I)
_cod_data_source_file c6ra26537e2.cif
_cod_data_source_block test_0m
_cod_depositor_comments
;
The following automatic conversions were performed:

'_symmetry_cell_setting' value 'Monoclinic ' changed to 'monoclinic'
according to
/usr/data/users/saulius/crontab/automatic-downloads/rss-feeds/RSC/lib/dictionaries/cif_core.dic
dictionary named 'cif_core.dic' version 2.4.2 from 2011-04-26.

Automatic conversion script
Id: cif_fix_values 4268 2015-11-12 08:31:59Z antanas 
;
_cod_original_sg_symbol_H-M 'P2(1)   '
_cod_database_code 7227275

loop_
_symmetry_equiv_pos_as_xyz
'x, y, z'
'-x, y+1/2, -z'

loop_
_atom_site_label
_atom_site_type_symbol
_atom_site_fract_x
_atom_site_fract_y
_atom_site_fract_z
_atom_site_U_iso_or_equiv
_atom_site_adp_type
_atom_site_occupancy
_atom_site_symmetry_multiplicity
_atom_site_calc_flag
_atom_site_refinement_flags
Lu1 Lu 0.231571(11) 0.26048(3) 0.198168(6) 0.03615(4) Uani 1 1 d .
Si2 Si 0.47187(10) 0.38629(11) 0.34667(7) 0.0461(2) Uani 1 1 d .
N2 N 0.0246(3) 0.1535(3) 0.17868(19) 0.0443(7) Uani 1 1 d .
Si1 Si 0.17124(12) 0.34631(12) 0.40627(7) 0.0496(2) Uani 1 1 d .
C10 C -0.1085(6) 0.3250(7) 0.0853(4) 0.0761(18) Uani 1 1 d .
H10A H -0.1686 0.3325 0.0291 0.091 Uiso 1 1 calc R
H10B H -0.1559 0.3783 0.1254 0.091 Uiso 1 1 calc R
N3 N 0.2892(3) 0.3332(3) 0.33031(19) 0.0411(6) Uani 1 1 d .
C9 C -0.1043(6) 0.1810(6) 0.1142(3) 0.0616(14) Uani 1 1 d .
H9A H -0.1962 0.1606 0.1377 0.074 Uiso 1 1 calc R
H9B H -0.1002 0.1243 0.0648 0.074 Uiso 1 1 calc R
C13 C 0.2756(6) 0.4839(5) 0.1200(3) 0.0592(11) Uani 1 1 d .
H13 H 0.3475 0.5414 0.1479 0.071 Uiso 1 1 calc R
C6 C 0.0247(4) 0.0161(4) 0.2062(2) 0.0482(8) Uani 1 1 d .
H6 H 0.0128 -0.0393 0.1545 0.058 Uiso 1 1 calc R
C1 C 0.1739(5) -0.0187(4) 0.2589(3) 0.0489(9) Uani 1 1 d .
H1 H 0.1778 0.0309 0.3128 0.059 Uiso 1 1 calc R
C12 C 0.1229(5) 0.4786(4) 0.1312(3) 0.0616(11) Uani 1 1 d .
H12 H 0.0770 0.5343 0.1668 0.074 Uiso 1 1 calc R
N1 N 0.3055(4) 0.0308(3) 0.2163(2) 0.0559(8) Uani 1 1 d .
C19 C 0.1575(5) 0.3193(4) 0.0325(3) 0.0565(10) Uani 1 1 d .
C14 C 0.3009(5) 0.3868(4) 0.0590(2) 0.0578(10) Uani 1 1 d .
C22 C 0.2245(6) 0.4800(6) 0.4875(3) 0.0757(14) Uani 1 1 d .
H22A H 0.3210 0.4602 0.5199 0.114 Uiso 1 1 calc R
H22B H 0.1501 0.4853 0.5258 0.114 Uiso 1 1 calc R
H22C H 0.2299 0.5630 0.4585 0.114 Uiso 1 1 calc R
C11 C 0.0498(5) 0.3770(4) 0.0809(3) 0.0579(10) Uani 1 1 d .
C24 C 0.4953(5) 0.5700(5) 0.3462(3) 0.0722(13) Uani 1 1 d .
H24A H 0.4340 0.6065 0.2967 0.108 Uiso 1 1 calc R
H24B H 0.5992 0.5913 0.3440 0.108 Uiso 1 1 calc R
H24C H 0.4649 0.6065 0.3975 0.108 Uiso 1 1 calc R
C16 C 0.4164(7) 0.2471(10) -0.0351(3) 0.101(2) Uani 1 1 d .
H16 H 0.5008 0.2215 -0.0594 0.122 Uiso 1 1 calc R
C18 C 0.1499(6) 0.2181(4) -0.0277(3) 0.0673(13) Uani 1 1 d .
H18 H 0.0589 0.1754 -0.0454 0.081 Uiso 1 1 calc R
C5 C -0.1038(5) -0.0192(5) 0.2586(3) 0.0730(13) Uani 1 1 d .
H5A H -0.0955 0.0356 0.3097 0.088 Uiso 1 1 calc R
H5B H -0.2002 -0.0008 0.2243 0.088 Uiso 1 1 calc R
C25 C 0.5721(5) 0.3262(5) 0.2546(3) 0.0695(13) Uani 1 1 d .
H25A H 0.5142 0.2570 0.2240 0.104 Uiso 1 1 calc R
H25B H 0.6701 0.2932 0.2773 0.104 Uiso 1 1 calc R
H25C H 0.5826 0.3983 0.2161 0.104 Uiso 1 1 calc R
C20 C -0.0244(5) 0.3854(7) 0.3549(4) 0.0883(18) Uani 1 1 d .
H20A H -0.0261 0.4716 0.3291 0.132 Uiso 1 1 calc R
H20B H -0.0911 0.3841 0.3977 0.132 Uiso 1 1 calc R
H20C H -0.0566 0.3208 0.3114 0.132 Uiso 1 1 calc R
C15 C 0.4289(6) 0.3449(6) 0.0232(3) 0.0779(14) Uani 1 1 d .
H15 H 0.5218 0.3850 0.0400 0.094 Uiso 1 1 calc R
C23 C 0.5824(5) 0.3214(6) 0.4480(3) 0.0807(15) Uani 1 1 d .
H23A H 0.5467 0.3616 0.4967 0.121 Uiso 1 1 calc R
H23B H 0.6871 0.3421 0.4487 0.121 Uiso 1 1 calc R
H23C H 0.5701 0.2274 0.4506 0.121 Uiso 1 1 calc R
C17 C 0.2770(9) 0.1818(6) -0.0605(3) 0.097(2) Uani 1 1 d .
H17 H 0.2722 0.1132 -0.1002 0.117 Uiso 1 1 calc R
C3 C 0.0532(7) -0.1993(5) 0.3345(4) 0.0990(19) Uani 1 1 d .
H3A H 0.0673 -0.1518 0.3887 0.119 Uiso 1 1 calc R
H3B H 0.0556 -0.2932 0.3471 0.119 Uiso 1 1 calc R
C4 C -0.0976(7) -0.1635(6) 0.2847(4) 0.0954(18) Uani 1 1 d .
H4A H -0.1763 -0.1814 0.3197 0.115 Uiso 1 1 calc R
H4B H -0.1162 -0.2182 0.2335 0.115 Uiso 1 1 calc R
C2 C 0.1785(7) -0.1655(5) 0.2842(4) 0.0842(16) Uani 1 1 d .
H2A H 0.1698 -0.2194 0.2326 0.101 Uiso 1 1 calc R
H2B H 0.2746 -0.1853 0.3185 0.101 Uiso 1 1 calc R
C21 C 0.1656(8) 0.1903(6) 0.4706(4) 0.0917(18) Uani 1 1 d .
H21A H 0.1340 0.1182 0.4326 0.137 Uiso 1 1 calc R
H21B H 0.0958 0.2008 0.5112 0.137 Uiso 1 1 calc R
H21C H 0.2642 0.1723 0.5008 0.137 Uiso 1 1 calc R
C7 C 0.4481(6) 0.0036(6) 0.2737(4) 0.099(2) Uani 1 1 d .
H7A H 0.4633 -0.0901 0.2786 0.149 Uiso 1 1 calc R
H7B H 0.4426 0.0403 0.3295 0.149 Uiso 1 1 calc R
H7C H 0.5307 0.0430 0.2500 0.149 Uiso 1 1 calc R
C8 C 0.3063(8) -0.0300(6) 0.1299(4) 0.0931(19) Uani 1 1 d .
H8A H 0.3897 0.0043 0.1044 0.140 Uiso 1 1 calc R
H8B H 0.2137 -0.0094 0.0938 0.140 Uiso 1 1 calc R
H8C H 0.3162 -0.1241 0.1359 0.140 Uiso 1 1 calc R

loop_
_atom_site_aniso_label
_atom_site_aniso_U_11
_atom_site_aniso_U_22
_atom_site_aniso_U_33
_atom_site_aniso_U_23
_atom_site_aniso_U_13
_atom_site_aniso_U_12
Lu1 0.03901(6) 0.03425(6) 0.03490(6) 0.00228(10) 0.00408(4) 0.00061(10)
Si2 0.0355(4) 0.0540(6) 0.0470(6) 0.0017(4) -0.0006(4) -0.0024(4)
N2 0.0453(15) 0.0455(16) 0.0412(15) 0.0033(13) 0.0033(12) -0.0011(13)
Si1 0.0462(5) 0.0574(6) 0.0466(6) -0.0121(5) 0.0111(4) -0.0060(5)
C10 0.055(3) 0.084(4) 0.080(4) 0.028(3) -0.022(3) 0.000(2)
N3 0.0353(14) 0.0461(17) 0.0406(15) -0.0017(13) 0.0013(11) 0.0017(11)
C9 0.047(2) 0.075(3) 0.058(3) 0.012(2) -0.010(2) -0.012(2)
C13 0.081(3) 0.047(2) 0.049(2) 0.0080(19) 0.006(2) -0.016(2)
C6 0.062(2) 0.046(2) 0.0362(18) 0.0016(15) 0.0049(15) -0.0140(16)
C1 0.066(2) 0.0359(19) 0.046(2) 0.0008(15) 0.0122(17) 0.0019(16)
C12 0.085(3) 0.040(2) 0.057(2) 0.0100(18) 0.001(2) 0.007(2)
N1 0.0588(19) 0.0459(18) 0.066(2) -0.0007(16) 0.0172(16) 0.0144(15)
C19 0.076(3) 0.051(2) 0.039(2) 0.0162(17) -0.0026(19) -0.0136(19)
C14 0.076(3) 0.058(2) 0.039(2) 0.0074(18) 0.0090(18) -0.024(2)
C22 0.077(3) 0.086(4) 0.067(3) -0.032(3) 0.019(2) -0.013(3)
C11 0.064(2) 0.052(2) 0.055(2) 0.0197(19) -0.0025(19) 0.0079(19)
C24 0.075(3) 0.061(3) 0.080(3) -0.009(2) 0.006(2) -0.018(2)
C16 0.136(4) 0.105(5) 0.077(3) -0.013(5) 0.065(3) -0.028(5)
C18 0.102(3) 0.061(3) 0.036(2) 0.0012(17) -0.002(2) -0.026(2)
C5 0.070(3) 0.078(3) 0.072(3) 0.014(2) 0.017(2) -0.019(2)
C25 0.047(2) 0.085(3) 0.080(3) -0.001(3) 0.020(2) -0.002(2)
C20 0.041(2) 0.127(5) 0.098(4) -0.034(4) 0.013(2) 0.003(3)
C15 0.088(3) 0.086(4) 0.067(3) 0.002(3) 0.033(3) -0.028(3)
C23 0.052(2) 0.116(4) 0.067(3) 0.022(3) -0.014(2) 0.000(2)
C17 0.167(6) 0.079(4) 0.053(3) -0.015(3) 0.038(4) -0.040(4)
C3 0.152(5) 0.055(3) 0.089(4) 0.028(2) 0.012(4) -0.029(3)
C4 0.119(4) 0.083(4) 0.085(4) 0.018(3) 0.016(3) -0.049(3)
C2 0.121(5) 0.046(3) 0.083(3) 0.007(2) 0.005(3) 0.007(3)
C21 0.131(5) 0.087(4) 0.065(3) -0.001(3) 0.044(3) -0.026(3)
C7 0.061(3) 0.076(4) 0.159(6) 0.036(4) 0.013(3) 0.028(3)
C8 0.131(5) 0.067(4) 0.094(4) -0.013(3) 0.064(4) 0.020(4)

loop_
_atom_type_symbol
_atom_type_description
_atom_type_scat_dispersion_real
_atom_type_scat_dispersion_imag
_atom_type_scat_source
C C 0.0033 0.0016 'International Tables Vol C Tables 4.2.6.8 and 6.1.1.4'
H H 0.0000 0.0000 'International Tables Vol C Tables 4.2.6.8 and 6.1.1.4'
N N 0.0061 0.0033 'International Tables Vol C Tables 4.2.6.8 and 6.1.1.4'
Si Si 0.0817 0.0704 'International Tables Vol C Tables 4.2.6.8 and 6.1.1.4'
Lu Lu -0.4720 5.8584 'International Tables Vol C Tables 4.2.6.8 and 6.1.1.4'

loop_
_geom_angle_atom_site_label_1
_geom_angle_atom_site_label_2
_geom_angle_atom_site_label_3
_geom_angle
N2 Lu1 N3 113.01(11)
N2 Lu1 N1 75.39(12)
N3 Lu1 N1 100.73(12)
N2 Lu1 C11 71.26(12)
N3 Lu1 C11 124.48(13)
N1 Lu1 C11 131.33(13)
N2 Lu1 C12 96.03(13)
N3 Lu1 C12 97.14(13)
N1 Lu1 C12 162.05(13)
C11 Lu1 C12 31.63(13)
N2 Lu1 C13 123.65(13)
N3 Lu1 C13 97.02(13)
N1 Lu1 C13 145.46(14)
C11 Lu1 C13 52.53(14)
C12 Lu1 C13 31.28(15)
N2 Lu1 C19 83.13(12)
N3 Lu1 C19 147.48(13)
N1 Lu1 C19 110.86(13)
C11 Lu1 C19 31.76(14)
C12 Lu1 C19 51.77(14)
C13 Lu1 C19 52.00(13)
N2 Lu1 C14 114.94(12)
N3 Lu1 C14 124.09(12)
N1 Lu1 C14 117.59(13)
C11 Lu1 C14 52.55(14)
C12 Lu1 C14 51.35(15)
C13 Lu1 C14 30.84(13)
C19 Lu1 C14 31.81(12)
N3 Si2 C23 113.55(19)
N3 Si2 C24 114.71(19)
C23 Si2 C24 107.8(2)
N3 Si2 C25 109.23(19)
C23 Si2 C25 106.5(2)
C24 Si2 C25 104.4(2)
C9 N2 C6 110.9(3)
C9 N2 Lu1 126.4(3)
C6 N2 Lu1 118.6(2)
N3 Si1 C20 110.5(2)
N3 Si1 C22 114.1(2)
C20 Si1 C22 106.0(3)
N3 Si1 C21 112.1(2)
C20 Si1 C21 108.5(3)
C22 Si1 C21 105.3(3)
C11 C10 C9 111.0(5)
C11 C10 H10A 109.4
C9 C10 H10A 109.4
C11 C10 H10B 109.4
C9 C10 H10B 109.4
H10A C10 H10B 108.0
Si1 N3 Si2 123.02(18)
Si1 N3 Lu1 126.89(15)
Si2 N3 Lu1 109.99(15)
N2 C9 C10 112.0(4)
N2 C9 H9A 109.2
C10 C9 H9A 109.2
N2 C9 H9B 109.2
C10 C9 H9B 109.2
H9A C9 H9B 107.9
C12 C13 C14 108.0(4)
C12 C13 Lu1 72.3(2)
C14 C13 Lu1 76.5(2)
C12 C13 H13 126.0
C14 C13 H13 126.0
Lu1 C13 H13 117.2
N2 C6 C1 110.4(3)
N2 C6 C5 114.1(3)
C1 C6 C5 108.7(3)
N2 C6 H6 107.8
C1 C6 H6 107.8
C5 C6 H6 107.8
C6 C1 N1 111.3(3)
C6 C1 C2 110.9(4)
N1 C1 C2 115.9(4)
C6 C1 H1 106.0
N1 C1 H1 106.0
C2 C1 H1 106.0
C11 C12 C13 110.1(4)
C11 C12 Lu1 73.8(2)
C13 C12 Lu1 76.4(3)
C11 C12 H12 124.9
C13 C12 H12 124.9
Lu1 C12 H12 116.6
C7 N1 C8 111.3(4)
C7 N1 C1 109.1(3)
C8 N1 C1 111.6(4)
C7 N1 Lu1 116.6(3)
C8 N1 Lu1 109.0(3)
C1 N1 Lu1 98.7(2)
C18 C19 C11 133.5(4)
C18 C19 C14 119.8(5)
C11 C19 C14 106.7(4)
C18 C19 Lu1 118.8(3)
C11 C19 Lu1 70.5(2)
C14 C19 Lu1 74.8(2)
C15 C14 C13 134.1(4)
C15 C14 C19 118.4(4)
C13 C14 C19 107.5(4)
C15 C14 Lu1 118.4(3)
C13 C14 Lu1 72.6(2)
C19 C14 Lu1 73.4(2)
Si1 C22 H22A 109.5
Si1 C22 H22B 109.5
H22A C22 H22B 109.5
Si1 C22 H22C 109.5
H22A C22 H22C 109.5
H22B C22 H22C 109.5
C12 C11 C19 107.6(4)
C12 C11 C10 126.3(5)
C19 C11 C10 125.7(4)
C12 C11 Lu1 74.5(2)
C19 C11 Lu1 77.7(2)
C10 C11 Lu1 108.0(3)
Si2 C24 H24A 109.5
Si2 C24 H24B 109.5
H24A C24 H24B 109.5
Si2 C24 H24C 109.5
H24A C24 H24C 109.5
H24B C24 H24C 109.5
C15 C16 C17 121.4(6)
C15 C16 H16 119.3
C17 C16 H16 119.3
C17 C18 C19 119.4(5)
C17 C18 H18 120.3
C19 C18 H18 120.3
C4 C5 C6 111.4(5)
C4 C5 H5A 109.4
C6 C5 H5A 109.4
C4 C5 H5B 109.4
C6 C5 H5B 109.4
H5A C5 H5B 108.0
Si2 C25 H25A 109.5
Si2 C25 H25B 109.5
H25A C25 H25B 109.5
Si2 C25 H25C 109.5
H25A C25 H25C 109.5
H25B C25 H25C 109.5
Si1 C20 H20A 109.5
Si1 C20 H20B 109.5
H20A C20 H20B 109.5
Si1 C20 H20C 109.5
H20A C20 H20C 109.5
H20B C20 H20C 109.5
C16 C15 C14 119.9(5)
C16 C15 H15 120.1
C14 C15 H15 120.1
Si2 C23 H23A 109.5
Si2 C23 H23B 109.5
H23A C23 H23B 109.5
Si2 C23 H23C 109.5
H23A C23 H23C 109.5
H23B C23 H23C 109.5
C18 C17 C16 121.1(5)
C18 C17 H17 119.4
C16 C17 H17 119.4
C2 C3 C4 110.7(4)
C2 C3 H3A 109.5
C4 C3 H3A 109.5
C2 C3 H3B 109.5
C4 C3 H3B 109.5
H3A C3 H3B 108.1
C3 C4 C5 111.6(4)
C3 C4 H4A 109.3
C5 C4 H4A 109.3
C3 C4 H4B 109.3
C5 C4 H4B 109.3
H4A C4 H4B 108.0
C3 C2 C1 111.2(4)
C3 C2 H2A 109.4
C1 C2 H2A 109.4
C3 C2 H2B 109.4
C1 C2 H2B 109.4
H2A C2 H2B 108.0
Si1 C21 H21A 109.5
Si1 C21 H21B 109.5
H21A C21 H21B 109.5
Si1 C21 H21C 109.5
H21A C21 H21C 109.5
H21B C21 H21C 109.5
N1 C7 H7A 109.5
N1 C7 H7B 109.5
H7A C7 H7B 109.5
N1 C7 H7C 109.5
H7A C7 H7C 109.5
H7B C7 H7C 109.5
N1 C8 H8A 109.5
N1 C8 H8B 109.5
H8A C8 H8B 109.5
N1 C8 H8C 109.5
H8A C8 H8C 109.5
H8B C8 H8C 109.5

loop_
_geom_bond_atom_site_label_1
_geom_bond_atom_site_label_2
_geom_bond_distance
Lu1 N2 2.132(3)
Lu1 N3 2.193(3)
Lu1 N1 2.423(3)
Lu1 C11 2.568(4)
Lu1 C12 2.576(4)
Lu1 C13 2.629(4)
Lu1 C19 2.660(4)
Lu1 C14 2.678(4)
Si2 N3 1.707(3)
Si2 C23 1.871(4)
Si2 C24 1.871(5)
Si2 C25 1.905(5)
N2 C9 1.452(5)
N2 C6 1.456(5)
Si1 N3 1.706(3)
Si1 C20 1.866(5)
Si1 C22 1.875(5)
Si1 C21 1.878(6)
C10 C11 1.524(7)
C10 C9 1.526(6)
C10 H10A 0.9700
C10 H10B 0.9700
C9 H9A 0.9700
C9 H9B 0.9700
C13 C12 1.404(7)
C13 C14 1.412(6)
C13 H13 0.9300
C6 C1 1.512(5)
C6 C5 1.547(6)
C6 H6 0.9800
C1 N1 1.520(5)
C1 C2 1.537(6)
C1 H1 0.9800
C12 C11 1.402(6)
C12 H12 0.9300
N1 C7 1.482(6)
N1 C8 1.490(6)
C19 C18 1.387(6)
C19 C11 1.433(6)
C19 C14 1.463(6)
C14 C15 1.411(7)
C22 H22A 0.9600
C22 H22B 0.9600
C22 H22C 0.9600
C24 H24A 0.9600
C24 H24B 0.9600
C24 H24C 0.9600
C16 C15 1.343(9)
C16 C17 1.419(9)
C16 H16 0.9300
C18 C17 1.365(9)
C18 H18 0.9300
C5 C4 1.516(7)
C5 H5A 0.9700
C5 H5B 0.9700
C25 H25A 0.9600
C25 H25B 0.9600
C25 H25C 0.9600
C20 H20A 0.9600
C20 H20B 0.9600
C20 H20C 0.9600
C15 H15 0.9300
C23 H23A 0.9600
C23 H23B 0.9600
C23 H23C 0.9600
C17 H17 0.9300
C3 C2 1.501(7)
C3 C4 1.507(8)
C3 H3A 0.9700
C3 H3B 0.9700
C4 H4A 0.9700
C4 H4B 0.9700
C2 H2A 0.9700
C2 H2B 0.9700
C21 H21A 0.9600
C21 H21B 0.9600
C21 H21C 0.9600
C7 H7A 0.9600
C7 H7B 0.9600
C7 H7C 0.9600
C8 H8A 0.9600
C8 H8B 0.9600
C8 H8C 0.9600
